data_7124068
loop_
_publ_author_name
'Song, Jianxin'
'Wu, Tongjing'
'Kim, Taeyeon'
'Yin, Bangshao'
'Wang, Kaisheng'
'Xu, Ling'
'Zhou, Mingbo'
'Kim, Dongho'

_publ_section_title
;
 Carbazole-Containing Porphyrinoid and its Oligomers
;
_journal_name_full 'Chemical Communications'
_journal_paper_doi 10.1039/C9CC06114B
_journal_year 2019
_chemical_formula_moiety 'C16 H9 N O S2'
_chemical_formula_sum 'C16 H9 N O S2'
_chemical_formula_weight 295.36
_space_group_crystal_system orthorhombic
_space_group_IT_number 61
_space_group_name_Hall '-P 2ac 2ab'
_space_group_name_H-M_alt 'P b c a'
_symmetry_space_group_name_Hall '-P 2ac 2ab'
_symmetry_space_group_name_H-M 'P b c a'
_atom_sites_solution_hydrogens geom
_atom_sites_solution_primary dual
_audit_creation_date 2018-07-20
_audit_creation_method
;
Olex2 1.2
(compiled 2018.05.29 svn.r3508 for OlexSys, GUI svn.r5506)
;
_audit_update_record
;
2019-06-10 deposited with the CCDC.    2019-08-28 downloaded from the CCDC.
;
_cell_angle_alpha 90
_cell_angle_beta 90
_cell_angle_gamma 90
_cell_formula_units_Z 8
_cell_length_a 15.7517(7)
_cell_length_b 9.3641(3)
_cell_length_c 17.7650(7)
_cell_measurement_reflns_used 4489
_cell_measurement_temperature 120.00(10)
_cell_measurement_theta_max 28.5610
_cell_measurement_theta_min 3.4590
_cell_volume 2620.35(18)
_computing_cell_refinement 'CrysAlisPro 1.171.38.43f (Rigaku OD, 2015)'
_computing_data_collection 'CrysAlisPro 1.171.38.43f (Rigaku OD, 2015)'
_computing_data_reduction 'CrysAlisPro 1.171.38.43f (Rigaku OD, 2015)'
_computing_molecular_graphics 'Olex2 (Dolomanov et al., 2009)'
_computing_publication_material 'Olex2 (Dolomanov et al., 2009)'
_computing_structure_refinement 'ShelXL (Sheldrick, 2015)'
_computing_structure_solution 'ShelXT (Sheldrick, 2015)'
_diffrn_ambient_environment N~2~
_diffrn_ambient_temperature 120.00(10)
_diffrn_detector 'CCD plate'
_diffrn_detector_area_resol_mean 5.2684
_diffrn_detector_type AtlasS2
_diffrn_measured_fraction_theta_full 0.981
_diffrn_measured_fraction_theta_max 0.867
_diffrn_measurement_details
;
List of Runs (angles in degrees, time in seconds):

  # Type    Start    End  Width  t~exp~   \w     \q     \k     \f   Frames
#--------------------------------------------------------------------------
  1  \w    -12.00  85.00   1.00    4.00    --   11.74  57.00 -60.00   97
  2  \w    -19.00  78.00   1.00    4.00    --   11.74  77.00  60.00   97
;
_diffrn_measurement_device 'four-circle diffractometer'
_diffrn_measurement_device_type 'SuperNova, Dual, Cu at zero, AtlasS2'
_diffrn_measurement_method '\w scans'
_diffrn_orient_matrix_type 'CrysAlisPro convention (1999,Acta A55,543-557)'
_diffrn_orient_matrix_UB_11 0.0428111000
_diffrn_orient_matrix_UB_12 -0.0194074000
_diffrn_orient_matrix_UB_13 -0.0069472000
_diffrn_orient_matrix_UB_21 0.0067716000
_diffrn_orient_matrix_UB_22 -0.0084217000
_diffrn_orient_matrix_UB_23 0.0391975000
_diffrn_orient_matrix_UB_31 -0.0121601000
_diffrn_orient_matrix_UB_32 -0.0728069000
_diffrn_orient_matrix_UB_33 -0.0027073000
_diffrn_radiation_monochromator mirror
_diffrn_radiation_probe x-ray
_diffrn_radiation_type MoK\a
_diffrn_radiation_wavelength 0.71073
_diffrn_reflns_av_R_equivalents 0.0387
_diffrn_reflns_av_unetI/netI 0.0399
_diffrn_reflns_Laue_measured_fraction_full 0.981
_diffrn_reflns_Laue_measured_fraction_max 0.867
_diffrn_reflns_limit_h_max 20
_diffrn_reflns_limit_h_min -17
_diffrn_reflns_limit_k_max 12
_diffrn_reflns_limit_k_min -9
_diffrn_reflns_limit_l_max 24
_diffrn_reflns_limit_l_min -20
_diffrn_reflns_number 12901
_diffrn_reflns_point_group_measured_fraction_full 0.981
_diffrn_reflns_point_group_measured_fraction_max 0.867
_diffrn_reflns_theta_full 25.242
_diffrn_reflns_theta_max 29.494
_diffrn_reflns_theta_min 2.293
_diffrn_source 'micro-focus sealed X-ray tube'
_diffrn_source_type 'SuperNova (Mo) X-ray Source'
_exptl_absorpt_coefficient_mu 0.399
_exptl_absorpt_correction_T_max 1.00000
_exptl_absorpt_correction_T_min 0.84037
_exptl_absorpt_correction_type multi-scan
_exptl_absorpt_process_details
;
CrysAlisPro 1.171.38.43f (Rigaku Oxford Diffraction, 2015)
Empirical absorption correction using spherical harmonics,
 implemented in SCALE3 ABSPACK scaling algorithm.
;
_exptl_crystal_colour yellow
_exptl_crystal_colour_primary yellow
_exptl_crystal_density_diffrn 1.497
_exptl_crystal_description block
_exptl_crystal_F_000 1216
_exptl_crystal_size_max 0.15
_exptl_crystal_size_mid 0.13
_exptl_crystal_size_min 0.12
_refine_diff_density_max 0.325
_refine_diff_density_min -0.260
_refine_diff_density_rms 0.061
_refine_ls_extinction_method none
_refine_ls_goodness_of_fit_ref 1.023
_refine_ls_hydrogen_treatment constr
_refine_ls_matrix_type full
_refine_ls_number_parameters 181
_refine_ls_number_reflns 3164
_refine_ls_number_restraints 0
_refine_ls_restrained_S_all 1.023
_refine_ls_R_factor_all 0.0554
_refine_ls_R_factor_gt 0.0401
_refine_ls_shift/su_max 0.001
_refine_ls_shift/su_mean 0.000
_refine_ls_structure_factor_coef Fsqd
_refine_ls_weighting_details 'w=1/[\s^2^(Fo^2^)+(0.0366P)^2^+1.4745P] where P=(Fo^2^+2Fc^2^)/3'
_refine_ls_weighting_scheme calc
_refine_ls_wR_factor_gt 0.0850
_refine_ls_wR_factor_ref 0.0933
_reflns_Friedel_coverage 0.000
_reflns_number_gt 2544
_reflns_number_total 3164
_reflns_threshold_expression 'I > 2\s(I)'
_cod_data_source_file c9cc06114b2.cif
_cod_data_source_block 9s
_cod_database_code 7124068
_shelx_shelxl_version_number 2018/3
_shelx_space_group_comment
;
The symmetry employed for this shelxl refinement is uniquely defined
by the following loop, which should always be used as a source of
symmetry information in preference to the above space-group names.
They are only intended as comments.
;
_reflns_odcompleteness_completeness 96.76
_reflns_odcompleteness_iscentric 1
_reflns_odcompleteness_theta 26.32
_olex2_refinement_description
;
1. Fixed Uiso
 At 1.2 times of:
  All C(H) groups
2.a Aromatic/amide H refined with riding coordinates:
 C12(H12), C2(H2), C5(H5), C16(H16), C3(H3), C13(H13), C14(H14), C4(H4),
 C15(H15)
;
_olex2_submission_special_instructions 'No special instructions were received'
_oxdiff_exptl_absorpt_empirical_details
;
Empirical correction (ABSPACK) includes:
- Absorption correction using spherical harmonics
- Frame scaling
- Detector area scaling
;
_oxdiff_exptl_absorpt_empirical_full_max 1.262
_oxdiff_exptl_absorpt_empirical_full_min 0.698

loop_
_space_group_symop_operation_xyz
'x, y, z'
'-x+1/2, -y, z+1/2'
'-x, y+1/2, -z+1/2'
'x+1/2, -y+1/2, -z'
'-x, -y, -z'
'x-1/2, y, -z-1/2'
'x, -y-1/2, z-1/2'
'-x-1/2, y-1/2, z'

loop_
_atom_site_label
_atom_site_type_symbol
_atom_site_fract_x
_atom_site_fract_y
_atom_site_fract_z
_atom_site_U_iso_or_equiv
_atom_site_adp_type
_atom_site_occupancy
_atom_site_site_symmetry_order
_atom_site_calc_flag
_atom_site_refinement_flags_posn
S2 S 0.82897(3) 0.44053(5) 0.66899(3) 0.02221(13) Uani 1 1 d .
S1 S 0.78481(3) 0.65372(5) 0.80209(3) 0.02442(14) Uani 1 1 d .
O1 O 0.81270(9) 0.22018(14) 0.55128(7) 0.0264(3) Uani 1 1 d .
N1 N 0.66508(10) 0.43640(15) 0.64942(8) 0.0181(3) Uani 1 1 d .
C11 C 0.67088(11) 0.25783(18) 0.50966(9) 0.0180(4) Uani 1 1 d .
C9 C 0.73625(11) 0.38497(18) 0.62291(10) 0.0183(4) Uani 1 1 d .
C7 C 0.68192(11) 0.52439(18) 0.70891(10) 0.0179(4) Uani 1 1 d .
C12 C 0.61242(11) 0.36481(18) 0.49251(10) 0.0200(4) Uani 1 1 d .
H12 H 0.619167 0.456055 0.512289 0.024 Uiso 1 1 calc R
C6 C 0.62658(12) 0.60733(17) 0.75656(9) 0.0175(4) Uani 1 1 d .
C10 C 0.74486(12) 0.28247(18) 0.55967(10) 0.0193(4) Uani 1 1 d .
C8 C 0.76617(12) 0.54018(18) 0.72727(10) 0.0195(4) Uani 1 1 d .
C2 C 0.63621(13) 0.77471(19) 0.86182(10) 0.0245(4) Uani 1 1 d .
H2 H 0.668250 0.824694 0.897023 0.029 Uiso 1 1 calc R
C1 C 0.67454(12) 0.68427(18) 0.80983(10) 0.0203(4) Uani 1 1 d .
C5 C 0.53852(12) 0.62187(19) 0.75552(10) 0.0220(4) Uani 1 1 d .
H5 H 0.505939 0.571280 0.720950 0.026 Uiso 1 1 calc R
C16 C 0.66083(13) 0.12158(19) 0.47824(11) 0.0257(4) Uani 1 1 d .
H16 H 0.700888 0.050934 0.487843 0.031 Uiso 1 1 calc R
C3 C 0.54886(13) 0.78771(19) 0.85936(11) 0.0263(4) Uani 1 1 d .
H3 H 0.521793 0.847697 0.893492 0.032 Uiso 1 1 calc R
C13 C 0.54423(13) 0.3346(2) 0.44588(11) 0.0249(4) Uani 1 1 d .
H13 H 0.505695 0.406243 0.433714 0.030 Uiso 1 1 calc R
C14 C 0.53318(13) 0.1981(2) 0.41726(11) 0.0294(5) Uani 1 1 d .
H14 H 0.486276 0.177843 0.387303 0.035 Uiso 1 1 calc R
C4 C 0.50036(13) 0.7128(2) 0.80677(11) 0.0267(4) Uani 1 1 d .
H4 H 0.441705 0.724111 0.806163 0.032 Uiso 1 1 calc R
C15 C 0.59164(14) 0.0918(2) 0.43306(11) 0.0306(5) Uani 1 1 d .
H15 H 0.584357 0.000585 0.413330 0.037 Uiso 1 1 calc R

loop_
_atom_site_aniso_label
_atom_site_aniso_U_11
_atom_site_aniso_U_22
_atom_site_aniso_U_33
_atom_site_aniso_U_23
_atom_site_aniso_U_13
_atom_site_aniso_U_12
S2 0.0173(3) 0.0274(2) 0.0220(3) -0.00305(18) 0.00023(18) 0.00221(18)
S1 0.0223(3) 0.0298(2) 0.0212(3) -0.00638(19) -0.00413(19) -0.00142(19)
O1 0.0254(8) 0.0285(7) 0.0254(7) -0.0030(6) 0.0030(6) 0.0076(6)
N1 0.0208(9) 0.0179(7) 0.0156(7) -0.0007(6) 0.0018(6) -0.0005(6)
C11 0.0207(10) 0.0182(8) 0.0151(9) 0.0003(7) 0.0038(7) -0.0007(7)
C9 0.0169(10) 0.0201(8) 0.0177(9) 0.0013(7) -0.0003(7) -0.0013(7)
C7 0.0197(10) 0.0177(8) 0.0163(9) 0.0012(7) 0.0006(7) -0.0005(7)
C12 0.0226(10) 0.0199(8) 0.0173(9) -0.0032(7) 0.0036(7) -0.0007(7)
C6 0.0224(10) 0.0151(7) 0.0151(8) 0.0016(6) 0.0008(7) 0.0000(7)
C10 0.0228(10) 0.0176(8) 0.0174(9) 0.0017(7) 0.0039(7) 0.0017(7)
C8 0.0210(10) 0.0215(8) 0.0160(9) -0.0001(7) -0.0002(7) -0.0008(7)
C2 0.0353(12) 0.0201(9) 0.0180(9) -0.0026(7) 0.0004(8) -0.0014(8)
C1 0.0234(10) 0.0196(8) 0.0178(9) 0.0017(7) 0.0001(7) -0.0003(7)
C5 0.0220(10) 0.0223(9) 0.0216(10) -0.0021(7) 0.0000(8) -0.0006(7)
C16 0.0353(12) 0.0191(9) 0.0229(10) -0.0013(7) 0.0016(9) 0.0040(8)
C3 0.0346(12) 0.0219(9) 0.0225(10) -0.0034(7) 0.0076(8) 0.0049(8)
C13 0.0224(10) 0.0290(10) 0.0235(10) -0.0007(8) 0.0018(8) 0.0032(8)
C14 0.0254(11) 0.0369(11) 0.0258(11) -0.0034(9) -0.0030(8) -0.0075(9)
C4 0.0238(11) 0.0272(10) 0.0291(11) -0.0009(8) 0.0067(8) 0.0047(8)
C15 0.0409(13) 0.0231(9) 0.0278(11) -0.0069(8) -0.0002(9) -0.0050(9)

loop_
_atom_type_symbol
_atom_type_description
_atom_type_scat_dispersion_real
_atom_type_scat_dispersion_imag
_atom_type_scat_source
C C 0.0033 0.0016 'International Tables Vol C Tables 4.2.6.8 and 6.1.1.4'
H H 0.0000 0.0000 'International Tables Vol C Tables 4.2.6.8 and 6.1.1.4'
N N 0.0061 0.0033 'International Tables Vol C Tables 4.2.6.8 and 6.1.1.4'
O O 0.0106 0.0060 'International Tables Vol C Tables 4.2.6.8 and 6.1.1.4'
S S 0.1246 0.1234 'International Tables Vol C Tables 4.2.6.8 and 6.1.1.4'

loop_
_geom_angle_atom_site_label_1
_geom_angle_atom_site_label_2
_geom_angle_atom_site_label_3
_geom_angle
C8 S2 C9 87.87(9)
C8 S1 C1 89.57(9)
C9 N1 C7 109.53(15)
C12 C11 C10 122.54(15)
C12 C11 C16 119.50(17)
C16 C11 C10 117.96(16)
N1 C9 S2 115.89(13)
N1 C9 C10 126.10(16)
C10 C9 S2 118.00(13)
N1 C7 C6 131.43(17)
N1 C7 C8 115.84(16)
C8 C7 C6 112.73(16)
C13 C12 C11 119.74(16)
C1 C6 C7 110.21(16)
C5 C6 C7 130.26(16)
C5 C6 C1 119.51(16)
O1 C10 C11 122.52(16)
O1 C10 C9 118.63(17)
C9 C10 C11 118.84(15)
S2 C8 S1 134.74(11)
C7 C8 S2 110.87(13)
C7 C8 S1 114.39(14)
C3 C2 C1 117.70(17)
C6 C1 S1 113.10(13)
C2 C1 S1 125.27(15)
C2 C1 C6 121.63(18)
C4 C5 C6 118.92(18)
C15 C16 C11 120.28(18)
C2 C3 C4 121.45(17)
C12 C13 C14 120.30(18)
C15 C14 C13 120.33(19)
C5 C4 C3 120.78(19)
C16 C15 C14 119.79(18)

loop_
_geom_bond_atom_site_label_1
_geom_bond_atom_site_label_2
_geom_bond_distance
S2 C9 1.7532(18)
S2 C8 1.7091(18)
S1 C8 1.7273(18)
S1 C1 1.766(2)
O1 C10 1.227(2)
N1 C9 1.308(2)
N1 C7 1.366(2)
C11 C12 1.394(2)
C11 C10 1.483(3)
C11 C16 1.402(2)
C9 C10 1.484(2)
C7 C6 1.442(2)
C7 C8 1.375(3)
C12 C13 1.386(3)
C6 C1 1.409(2)
C6 C5 1.394(3)
C2 C1 1.391(2)
C2 C3 1.382(3)
C5 C4 1.384(3)
C16 C15 1.382(3)
C3 C4 1.396(3)
C13 C14 1.387(3)
C14 C15 1.385(3)
